data_1534045
loop_
_publ_author_name
'Liferovich, R.P.'
'Mitchell, R.H.'

_publ_section_title
;
 A structural study of ternary lanthanide orthoscandate perovskites
;
_journal_name_full 'Journal of Solid State Chemistry'
_journal_page_first 2188
_journal_page_last 2197
_journal_volume 177
_journal_year 2004
_chemical_formula_sum 'O3 Sc Tb'
_chemical_name_systematic 'Tb (Sc O3)'
_space_group_IT_number 62
_symmetry_space_group_name_Hall '-P 2c 2ab'
_symmetry_space_group_name_H-M 'P b n m'
_cell_angle_alpha 90
_cell_angle_beta 90
_cell_angle_gamma 90
_cell_formula_units_Z 4
_cell_length_a 5.4654
_cell_length_b 5.7292
_cell_length_c 7.917
_cell_volume 247.900
_citation_journal_id_ASTM JSSCBI
_cod_data_source_file Liferovich_JSSCBI_2004_1752.cif
_cod_data_source_block O3Sc1Tb1
_cod_original_cell_volume 247.9
_cod_original_sg_symbol_Hall '-P 2ac 2n (z,x,y)'
_cod_original_formula_sum 'O3 Sc1 Tb1'
_cod_database_code 1534045

loop_
_symmetry_equiv_pos_as_xyz
x,y,z
x+1/2,-y+1/2,-z
-x+1/2,y+1/2,-z+1/2
-x,-y,z+1/2
-x,-y,-z
-x-1/2,y-1/2,z
x-1/2,-y-1/2,z-1/2
x,y,-z-1/2

loop_
_atom_site_label
_atom_site_type_symbol
_atom_site_fract_x
_atom_site_fract_y
_atom_site_fract_z
_atom_site_occupancy
_atom_site_U_iso_or_equiv
Sc1 Sc+3 0 0.5 0 1 0.0
Tb1 Tb+3 0.0164 0.9405 0.25 1 0.0
O2 O-2 0.6918 0.2993 0.9436 1 0.0
O1 O-2 0.8798 0.5551 0.25 1 0.0
